data_4132402
loop_
_publ_author_name
'Gao, De-Wei'
'Vinogradova, Ekaterina V.'
'Nimmagadda, Sri Krishna'
'Medina, Jose M.'
'Xiao, Yiyang'
'Suciu, Radu M.'
'Cravatt, Benjamin F.'
'Engle, Keary M.'

_publ_section_title
;
 Direct Access to Versatile Electrophiles via Catalytic Oxidative
 Cyanation of Alkenes.
;
_journal_issue 26
_journal_name_full 'Journal of the American Chemical Society'
_journal_page_first 8069
_journal_page_last 8073
_journal_paper_doi 10.1021/jacs.8b03704
_journal_volume 140
_journal_year 2018
_chemical_formula_moiety 'C20 H19 N3 O4'
_chemical_formula_sum 'C20 H19 N3 O4'
_chemical_formula_weight 365.38
_space_group_crystal_system triclinic
_space_group_IT_number 2
_space_group_name_Hall '-P 1'
_space_group_name_H-M_alt 'P -1'
_atom_sites_solution_hydrogens geom
_atom_sites_solution_primary dual
_audit_creation_date 2017-08-21
_audit_creation_method
;
Olex2 1.2-beta
(compiled 2017.08.10 svn.r3458 for OlexSys, GUI svn.r5381)
;
_cell_angle_alpha 65.532(2)
_cell_angle_beta 69.193(3)
_cell_angle_gamma 82.563(3)
_cell_formula_units_Z 2
_cell_length_a 9.8385(9)
_cell_length_b 10.1022(9)
_cell_length_c 10.6601(11)
_cell_measurement_reflns_used 4793
_cell_measurement_temperature 100
_cell_measurement_theta_max 26.046
_cell_measurement_theta_min 2.228
_cell_volume 901.27(15)
_computing_cell_refinement 'SAINT v8.37A (Bruker, 2015)'
_computing_data_collection 'APEX2 v2014.11-0 (Bruker, 2014)'
_computing_data_reduction 'SAINT v8.37A (Bruker, 2015)'
_computing_molecular_graphics 'Olex2 (Dolomanov et al., 2009)'
_computing_publication_material 'Olex2 (Dolomanov et al., 2009)'
_computing_structure_refinement 'ShelXL (Sheldrick, 2015)'
_computing_structure_solution 'SHELXT (Sheldrick, 2015)'
_diffrn_ambient_temperature 100.0
_diffrn_detector 'Bruker APEX-II CCD'
_diffrn_detector_area_resol_mean 7.9
_diffrn_detector_type 'CCD Area Detector'
_diffrn_measured_fraction_theta_full 0.997
_diffrn_measured_fraction_theta_max 0.995
_diffrn_measurement_device 'Kappa Four-Circle Diffractometer'
_diffrn_measurement_device_type 'Bruker APEX-II CCD'
_diffrn_measurement_method '\f and \w scans'
_diffrn_radiation_monochromator graphite
_diffrn_radiation_probe x-ray
_diffrn_radiation_type MoK\a
_diffrn_radiation_wavelength 0.71073
_diffrn_reflns_av_R_equivalents 0.0523
_diffrn_reflns_av_unetI/netI 0.0473
_diffrn_reflns_Laue_measured_fraction_full 0.997
_diffrn_reflns_Laue_measured_fraction_max 0.995
_diffrn_reflns_limit_h_max 9
_diffrn_reflns_limit_h_min -12
_diffrn_reflns_limit_k_max 10
_diffrn_reflns_limit_k_min -12
_diffrn_reflns_limit_l_max 12
_diffrn_reflns_limit_l_min -13
_diffrn_reflns_number 15005
_diffrn_reflns_point_group_measured_fraction_full 0.997
_diffrn_reflns_point_group_measured_fraction_max 0.995
_diffrn_reflns_theta_full 25.242
_diffrn_reflns_theta_max 26.385
_diffrn_reflns_theta_min 2.215
_diffrn_source 'sealed tube'
_diffrn_source_type fine-focus
_diffrn_standards_number 0
_exptl_absorpt_coefficient_mu 0.096
_exptl_absorpt_correction_T_max 0.2602
_exptl_absorpt_correction_T_min 0.2326
_exptl_absorpt_correction_type multi-scan
_exptl_absorpt_process_details
'SADABS-2016/2 (Bruker,2016/2) was used for absorption correction. wR2(int) was 0.0825 before and 0.0677 after correction. The Ratio of minimum to maximum transmission is 0.8939. The \l/2 correction factor is Not present.'
_exptl_crystal_colour colourless
_exptl_crystal_colour_primary colourless
_exptl_crystal_density_diffrn 1.346
_exptl_crystal_description block
_exptl_crystal_F_000 384
_exptl_crystal_size_max 0.3
_exptl_crystal_size_mid 0.28
_exptl_crystal_size_min 0.26
_refine_diff_density_max 0.668
_refine_diff_density_min -0.340
_refine_diff_density_rms 0.054
_refine_ls_extinction_method none
_refine_ls_goodness_of_fit_ref 1.026
_refine_ls_hydrogen_treatment constr
_refine_ls_matrix_type full
_refine_ls_number_parameters 245
_refine_ls_number_reflns 3685
_refine_ls_number_restraints 0
_refine_ls_restrained_S_all 1.026
_refine_ls_R_factor_all 0.0683
_refine_ls_R_factor_gt 0.0540
_refine_ls_shift/su_max 0.000
_refine_ls_shift/su_mean 0.000
_refine_ls_structure_factor_coef Fsqd
_refine_ls_weighting_details 'w=1/[\s^2^(Fo^2^)+(0.0523P)^2^+0.8420P] where P=(Fo^2^+2Fc^2^)/3'
_refine_ls_weighting_scheme calc
_refine_ls_wR_factor_gt 0.1297
_refine_ls_wR_factor_ref 0.1400
_reflns_Friedel_coverage 0.000
_reflns_number_gt 2993
_reflns_number_total 3685
_reflns_threshold_expression 'I > 2\s(I)'
_cod_data_source_file ja8b03704_si_002.cif
_cod_data_source_block engle47_0m_a
_cod_depositor_comments
;
The following automatic conversions were performed:

data item '_diffrn_radiation_probe' value 'X-ray' was changed to
'x-ray' in accordance with the
/home/saulius/struct/COD-crude-data/automatic-downloads/DataCite-retrospective/ACS/depositions/lib/dictionaries/cif_core.dic
dictionary named 'cif_core.dic' version 2.4.2 last updated on
2011-04-26.

Automatic conversion script
Id: cif_fix_values 6909 2019-04-08 15:41:33Z antanas 
;
_cod_database_code 4132402
_shelx_shelxl_version_number 2014/7
_shelx_space_group_comment
;
The symmetry employed for this shelxl refinement is uniquely defined
by the following loop, which should always be used as a source of
symmetry information in preference to the above space-group names.
They are only intended as comments.
;
_shelx_estimated_absorpt_t_max 0.976
_shelx_estimated_absorpt_t_min 0.972
_olex2_refinement_description
;
1. Fixed Uiso
 At 1.2 times of:
  All C(H) groups, All C(H,H) groups
 At 1.5 times of:
  All C(H,H,H) groups
2.a Ternary CH refined with riding coordinates:
 C9(H9)
2.b Secondary CH2 refined with riding coordinates:
 C10(H10A,H10B), C11(H11A,H11B), C14(H14A,H14B), C15(H15A,H15B), C16(H16A,H16B)
2.c Aromatic/amide H refined with riding coordinates:
 C3(H3), C4(H4), C5(H5), C6(H6), C18(H18)
2.d Idealised Me refined as rotating group:
 C19(H19A,H19B,H19C)
;
_olex2_submission_special_instructions 'No special instructions were received'

loop_
_space_group_symop_operation_xyz
'x, y, z'
'-x, -y, -z'

loop_
_atom_site_label
_atom_site_type_symbol
_atom_site_fract_x
_atom_site_fract_y
_atom_site_fract_z
_atom_site_U_iso_or_equiv
_atom_site_adp_type
_atom_site_occupancy
_atom_site_site_symmetry_order
_atom_site_calc_flag
_atom_site_refinement_flags_posn
C1 C 0.1474(2) 0.2124(2) 0.5303(2) 0.0214(4) Uani 1 1 d .
C2 C 0.2493(2) 0.1351(2) 0.4430(2) 0.0198(4) Uani 1 1 d .
C3 C 0.2218(2) 0.0297(2) 0.4038(2) 0.0260(5) Uani 1 1 d .
H3 H 0.1253 -0.0009 0.4273 0.031 Uiso 1 1 calc R
C4 C 0.3413(3) -0.0296(2) 0.3284(2) 0.0292(5) Uani 1 1 d .
H4 H 0.3263 -0.1035 0.3011 0.035 Uiso 1 1 calc R
C5 C 0.4824(3) 0.0170(2) 0.2921(2) 0.0291(5) Uani 1 1 d .
H5 H 0.5620 -0.0262 0.2415 0.035 Uiso 1 1 calc R
C6 C 0.5086(2) 0.1259(2) 0.3288(2) 0.0262(5) Uani 1 1 d .
H6 H 0.6045 0.1598 0.3023 0.031 Uiso 1 1 calc R
C7 C 0.3898(2) 0.1824(2) 0.4053(2) 0.0211(4) Uani 1 1 d .
C8 C 0.3809(2) 0.2912(2) 0.4684(2) 0.0253(5) Uani 1 1 d .
C9 C 0.1742(2) 0.3904(2) 0.6272(2) 0.0244(4) Uani 1 1 d .
H9 H 0.0659 0.3815 0.6602 0.029 Uiso 1 1 calc R
C10 C 0.2133(3) 0.5507(2) 0.5451(2) 0.0281(5) Uani 1 1 d .
H10A H 0.3204 0.5644 0.5030 0.034 Uiso 1 1 calc R
H10B H 0.1730 0.5933 0.4640 0.034 Uiso 1 1 calc R
C11 C 0.1513(2) 0.6255(2) 0.6495(2) 0.0250(5) Uani 1 1 d .
H11A H 0.1884 0.7273 0.5989 0.030 Uiso 1 1 calc R
H11B H 0.0443 0.6281 0.6745 0.030 Uiso 1 1 calc R
C12 C 0.1864(2) 0.5556(2) 0.7887(2) 0.0246(4) Uani 1 1 d .
C13 C 0.2183(2) 0.3199(2) 0.7640(2) 0.0199(4) Uani 1 1 d .
C14 C 0.2394(2) 0.3356(2) 0.9803(2) 0.0244(4) Uani 1 1 d .
H14A H 0.2127 0.2310 1.0238 0.029 Uiso 1 1 calc R
H14B H 0.1749 0.3797 1.0473 0.029 Uiso 1 1 calc R
C15 C 0.3969(2) 0.3506(2) 0.9679(2) 0.0255(5) Uani 1 1 d .
H15A H 0.4240 0.4552 0.9221 0.031 Uiso 1 1 calc R
H15B H 0.4033 0.3106 1.0674 0.031 Uiso 1 1 calc R
C16 C 0.5059(2) 0.2738(2) 0.8791(2) 0.0250(4) Uani 1 1 d .
H16A H 0.4722 0.1722 0.9164 0.030 Uiso 1 1 calc R
H16B H 0.5101 0.3228 0.7759 0.030 Uiso 1 1 calc R
C17 C 0.6574(2) 0.2735(2) 0.8860(2) 0.0264(5) Uani 1 1 d .
C18 C 0.7286(2) 0.1549(2) 0.9444(2) 0.0290(5) Uani 1 1 d .
H18 H 0.6823 0.0637 0.9782 0.035 Uiso 1 1 calc R
C19 C 0.8706(2) 0.1506(2) 0.9618(2) 0.0313(5) Uani 1 1 d .
H19A H 0.9432 0.1143 0.8935 0.047 Uiso 1 1 calc GR
H19B H 0.8642 0.0860 1.0623 0.047 Uiso 1 1 calc GR
H19C H 0.8992 0.2488 0.9414 0.047 Uiso 1 1 calc GR
C20 C 0.7290(2) 0.4134(2) 0.8258(2) 0.0249(5) Uani 1 1 d .
N1 N 0.23390(19) 0.30522(18) 0.53843(18) 0.0227(4) Uani 1 1 d .
N2 N 0.21457(18) 0.40574(17) 0.83792(18) 0.0209(4) Uani 1 1 d .
N3 N 0.7861(2) 0.52553(19) 0.7719(2) 0.0292(4) Uani 1 1 d .
O1 O 0.01617(16) 0.19929(16) 0.58696(16) 0.0281(4) Uani 1 1 d .
O2 O 0.47821(18) 0.35561(18) 0.4654(2) 0.0391(4) Uani 1 1 d .
O3 O 0.24639(15) 0.19173(14) 0.81022(15) 0.0231(3) Uani 1 1 d .
O4 O 0.1877(2) 0.62193(17) 0.86012(18) 0.0372(4) Uani 1 1 d .

loop_
_atom_site_aniso_label
_atom_site_aniso_U_11
_atom_site_aniso_U_22
_atom_site_aniso_U_33
_atom_site_aniso_U_23
_atom_site_aniso_U_13
_atom_site_aniso_U_12
C1 0.0296(11) 0.0180(9) 0.0195(9) -0.0070(8) -0.0131(8) 0.0035(8)
C2 0.0250(10) 0.0162(9) 0.0186(9) -0.0067(7) -0.0088(8) 0.0030(7)
C3 0.0311(11) 0.0226(10) 0.0273(11) -0.0124(9) -0.0092(9) -0.0020(8)
C4 0.0449(14) 0.0206(10) 0.0244(11) -0.0131(9) -0.0094(10) 0.0009(9)
C5 0.0378(13) 0.0234(10) 0.0186(10) -0.0075(8) -0.0055(9) 0.0104(9)
C6 0.0229(11) 0.0263(11) 0.0244(10) -0.0070(9) -0.0068(8) 0.0030(8)
C7 0.0258(10) 0.0167(9) 0.0222(10) -0.0060(8) -0.0125(8) 0.0030(8)
C8 0.0315(12) 0.0210(10) 0.0305(11) -0.0099(9) -0.0194(9) 0.0030(8)
C9 0.0300(11) 0.0230(10) 0.0276(11) -0.0151(9) -0.0140(9) 0.0060(8)
C10 0.0386(13) 0.0231(10) 0.0277(11) -0.0114(9) -0.0171(10) 0.0063(9)
C11 0.0316(11) 0.0191(10) 0.0308(11) -0.0117(9) -0.0176(9) 0.0063(8)
C12 0.0280(11) 0.0227(10) 0.0295(11) -0.0151(9) -0.0136(9) 0.0069(8)
C13 0.0183(10) 0.0214(10) 0.0237(10) -0.0121(8) -0.0081(8) 0.0023(8)
C14 0.0298(11) 0.0267(10) 0.0195(10) -0.0119(8) -0.0100(8) 0.0065(8)
C15 0.0302(11) 0.0293(11) 0.0243(10) -0.0146(9) -0.0144(9) 0.0060(9)
C16 0.0266(11) 0.0260(10) 0.0255(10) -0.0122(9) -0.0096(9) 0.0000(8)
C17 0.0318(12) 0.0266(11) 0.0220(10) -0.0127(9) -0.0074(9) 0.0032(9)
C18 0.0312(12) 0.0277(11) 0.0254(11) -0.0103(9) -0.0064(9) -0.0001(9)
C19 0.0310(12) 0.0282(11) 0.0288(11) -0.0074(9) -0.0096(9) 0.0047(9)
C20 0.0302(11) 0.0268(11) 0.0203(10) -0.0111(9) -0.0107(9) 0.0050(9)
N1 0.0301(10) 0.0205(8) 0.0254(9) -0.0134(7) -0.0145(7) 0.0055(7)
N2 0.0253(9) 0.0209(8) 0.0211(8) -0.0102(7) -0.0124(7) 0.0047(7)
N3 0.0358(10) 0.0261(10) 0.0272(9) -0.0075(8) -0.0155(8) -0.0006(8)
O1 0.0249(8) 0.0292(8) 0.0307(8) -0.0150(7) -0.0071(6) 0.0029(6)
O2 0.0314(9) 0.0396(9) 0.0613(11) -0.0293(9) -0.0214(8) 0.0011(7)
O3 0.0255(8) 0.0185(7) 0.0273(7) -0.0101(6) -0.0114(6) 0.0047(6)
O4 0.0605(11) 0.0291(8) 0.0398(9) -0.0243(7) -0.0282(9) 0.0132(7)

loop_
_atom_type_symbol
_atom_type_description
_atom_type_scat_dispersion_real
_atom_type_scat_dispersion_imag
_atom_type_scat_source
C C 0.0033 0.0016 'International Tables Vol C Tables 4.2.6.8 and 6.1.1.4'
H H 0.0000 0.0000 'International Tables Vol C Tables 4.2.6.8 and 6.1.1.4'
N N 0.0061 0.0033 'International Tables Vol C Tables 4.2.6.8 and 6.1.1.4'
O O 0.0106 0.0060 'International Tables Vol C Tables 4.2.6.8 and 6.1.1.4'

loop_
_geom_angle_atom_site_label_1
_geom_angle_atom_site_label_2
_geom_angle_atom_site_label_3
_geom_angle
N1 C1 C2 105.77(17)
O1 C1 C2 129.24(18)
O1 C1 N1 124.98(19)
C3 C2 C1 130.08(19)
C3 C2 C7 121.33(19)
C7 C2 C1 108.56(17)
C2 C3 H3 121.4
C2 C3 C4 117.2(2)
C4 C3 H3 121.4
C3 C4 H4 119.3
C3 C4 C5 121.32(19)
C5 C4 H4 119.3
C4 C5 H5 119.5
C6 C5 C4 121.0(2)
C6 C5 H5 119.5
C5 C6 H6 121.4
C7 C6 C5 117.2(2)
C7 C6 H6 121.4
C2 C7 C8 107.41(18)
C6 C7 C2 121.92(19)
C6 C7 C8 130.59(19)
N1 C8 C7 106.49(17)
O2 C8 C7 129.1(2)
O2 C8 N1 124.4(2)
C10 C9 H9 107.1
C10 C9 C13 113.11(17)
C13 C9 H9 107.1
N1 C9 H9 107.1
N1 C9 C10 113.90(17)
N1 C9 C13 108.25(16)
C9 C10 H10A 109.9
C9 C10 H10B 109.9
H10A C10 H10B 108.3
C11 C10 C9 108.90(18)
C11 C10 H10A 109.9
C11 C10 H10B 109.9
C10 C11 H11A 108.6
C10 C11 H11B 108.6
H11A C11 H11B 107.5
C12 C11 C10 114.84(17)
C12 C11 H11A 108.6
C12 C11 H11B 108.6
N2 C12 C11 117.58(17)
O4 C12 C11 122.66(18)
O4 C12 N2 119.74(19)
N2 C13 C9 117.10(16)
O3 C13 C9 120.95(17)
O3 C13 N2 121.79(18)
H14A C14 H14B 107.8
C15 C14 H14A 108.9
C15 C14 H14B 108.9
N2 C14 H14A 108.9
N2 C14 H14B 108.9
N2 C14 C15 113.16(17)
C14 C15 H15A 108.7
C14 C15 H15B 108.7
H15A C15 H15B 107.6
C16 C15 C14 114.06(17)
C16 C15 H15A 108.7
C16 C15 H15B 108.7
C15 C16 H16A 109.1
C15 C16 H16B 109.1
H16A C16 H16B 107.8
C17 C16 C15 112.60(17)
C17 C16 H16A 109.1
C17 C16 H16B 109.1
C18 C17 C16 125.3(2)
C18 C17 C20 117.8(2)
C20 C17 C16 116.88(18)
C17 C18 H18 116.6
C17 C18 C19 126.9(2)
C19 C18 H18 116.6
C18 C19 H19A 109.5
C18 C19 H19B 109.5
C18 C19 H19C 109.5
H19A C19 H19B 109.5
H19A C19 H19C 109.5
H19B C19 H19C 109.5
N3 C20 C17 177.0(2)
C1 N1 C9 122.09(17)
C8 N1 C1 111.74(17)
C8 N1 C9 125.70(17)
C12 N2 C14 117.20(16)
C13 N2 C12 124.65(16)
C13 N2 C14 118.15(16)

loop_
_geom_bond_atom_site_label_1
_geom_bond_atom_site_label_2
_geom_bond_distance
C1 C2 1.489(3)
C1 N1 1.392(3)
C1 O1 1.214(3)
C2 C3 1.380(3)
C2 C7 1.385(3)
C3 H3 0.9500
C3 C4 1.391(3)
C4 H4 0.9500
C4 C5 1.391(3)
C5 H5 0.9500
C5 C6 1.390(3)
C6 H6 0.9500
C6 C7 1.375(3)
C7 C8 1.489(3)
C8 N1 1.391(3)
C8 O2 1.210(3)
C9 H9 1.0000
C9 C10 1.512(3)
C9 C13 1.528(3)
C9 N1 1.459(3)
C10 H10A 0.9900
C10 H10B 0.9900
C10 C11 1.509(3)
C11 H11A 0.9900
C11 H11B 0.9900
C11 C12 1.500(3)
C12 N2 1.407(3)
C12 O4 1.209(2)
C13 N2 1.382(2)
C13 O3 1.213(2)
C14 H14A 0.9900
C14 H14B 0.9900
C14 C15 1.529(3)
C14 N2 1.481(2)
C15 H15A 0.9900
C15 H15B 0.9900
C15 C16 1.523(3)
C16 H16A 0.9900
C16 H16B 0.9900
C16 C17 1.518(3)
C17 C18 1.337(3)
C17 C20 1.446(3)
C18 H18 0.9500
C18 C19 1.466(3)
C19 H19A 0.9800
C19 H19B 0.9800
C19 H19C 0.9800
C20 N3 1.151(3)
